data_4068287
loop_
_publ_author_name
'Tomasik, Adam C.'
'Mitra, Amitabha'
'West, Robert'

_publ_section_title
;
 Synthesis and Reactivity of Three New N-Heterocyclic Silylenes
;
_journal_issue 1
_journal_name_full Organometallics
_journal_page_first 378
_journal_paper_doi 10.1021/om8006147
_journal_volume 28
_journal_year 2009
_chemical_formula_moiety 'C37 H71 N5 Si2'
_chemical_formula_sum 'C37 H71 N5 Si2'
_chemical_formula_weight 642.17
_chemical_name_systematic
; 
 ? 
;
_space_group_IT_number 15
_symmetry_cell_setting monoclinic
_symmetry_space_group_name_Hall '-C 2yc'
_symmetry_space_group_name_H-M 'C 1 2/c 1'
_atom_sites_solution_hydrogens geom
_atom_sites_solution_primary direct
_atom_sites_solution_secondary difmap
_audit_creation_method SHELXL-97
_cell_angle_alpha 90.00
_cell_angle_beta 124.2880(10)
_cell_angle_gamma 90.00
_cell_formula_units_Z 8
_cell_length_a 24.888(2)
_cell_length_b 20.3814(18)
_cell_length_c 19.7477(18)
_cell_measurement_reflns_used 9986
_cell_measurement_temperature 100(2)
_cell_measurement_theta_max 29.4409
_cell_measurement_theta_min 2.2205
_cell_volume 8276.3(12)
_computing_cell_refinement 'SAINT Ver. 7.24A (Bruker-AXS, 2007)'
_computing_data_collection 'SMART Ver. 5.622 (Bruker-AXS, 2000)'
_computing_data_reduction 'SAINT Ver. 7.24A'
_computing_molecular_graphics SHELXTL
_computing_publication_material SHELXTL
_computing_structure_refinement SHELXTL
_computing_structure_solution 'SHELXTL (Bruker-AXS, 2007)'
_diffrn_ambient_temperature 100(2)
_diffrn_measured_fraction_theta_full 0.980
_diffrn_measured_fraction_theta_max 0.980
_diffrn_measurement_device_type 'Bruker CCD-1000 area detector'
_diffrn_measurement_method '0.30\% \w and 0.4 \% \f scans'
_diffrn_radiation_monochromator graphite
_diffrn_radiation_source 'fine-focus sealed tube'
_diffrn_radiation_type Mo-K\a
_diffrn_radiation_wavelength 0.71073
_diffrn_reflns_av_R_equivalents 0.0716
_diffrn_reflns_av_sigmaI/netI 0.0774
_diffrn_reflns_limit_h_max 35
_diffrn_reflns_limit_h_min -34
_diffrn_reflns_limit_k_max 28
_diffrn_reflns_limit_k_min -28
_diffrn_reflns_limit_l_max 26
_diffrn_reflns_limit_l_min -27
_diffrn_reflns_number 61623
_diffrn_reflns_theta_full 30.04
_diffrn_reflns_theta_max 30.04
_diffrn_reflns_theta_min 1.41
_diffrn_standards_number 0
_exptl_absorpt_coefficient_mu 0.115
_exptl_absorpt_correction_T_max 0.9752
_exptl_absorpt_correction_T_min 0.9577
_exptl_absorpt_correction_type multi-scan
_exptl_absorpt_process_details
;
SADABS  (Bruker-AXS, 2003)
;
_exptl_crystal_colour colorless
_exptl_crystal_density_diffrn 1.031
_exptl_crystal_density_method 'not measured'
_exptl_crystal_description block
_exptl_crystal_F_000 2848
_exptl_crystal_size_max 0.38
_exptl_crystal_size_mid 0.25
_exptl_crystal_size_min 0.22
_platon_squeeze_details
;
;
_refine_diff_density_max 0.521
_refine_diff_density_min -0.293
_refine_diff_density_rms 0.070
_refine_ls_extinction_method none
_refine_ls_goodness_of_fit_ref 0.904
_refine_ls_hydrogen_treatment constr
_refine_ls_matrix_type full
_refine_ls_number_parameters 418
_refine_ls_number_reflns 11869
_refine_ls_number_restraints 0
_refine_ls_restrained_S_all 0.904
_refine_ls_R_factor_all 0.0763
_refine_ls_R_factor_gt 0.0481
_refine_ls_shift/su_max 0.001
_refine_ls_shift/su_mean 0.000
_refine_ls_structure_factor_coef Fsqd
_refine_ls_weighting_details 'calc w=1/[\s^2^(Fo^2^)+(0.0693P)^2^+0.0000P] where P=(Fo^2^+2Fc^2^)/3'
_refine_ls_weighting_scheme calc
_refine_ls_wR_factor_gt 0.1166
_refine_ls_wR_factor_ref 0.1239
_reflns_number_gt 7536
_reflns_number_total 11869
_reflns_threshold_expression I>2\s(I)
_cod_data_source_file om8006147_si_002.cif
_cod_data_source_block west134
_cod_depositor_comments
;
The following automatic conversions were performed:

'_symmetry_cell_setting' value 'Monoclinic' changed to 'monoclinic'
according to /home/saulius/struct/CIF-dictionaries/cif_core.dic
dictionary named 'cif_core.dic' version 2.4.2 from 2011-04-26.

Automatic conversion script
Id: cif_fix_values 1715 2011-07-08 13:25:40Z adriana 
;
_cod_original_cell_volume 8276.2(13)
_cod_original_sg_symbol_H-M C2/c
_cod_database_code 4068287

loop_
_symmetry_equiv_pos_as_xyz
'x, y, z'
'-x, y, -z+1/2'
'x+1/2, y+1/2, z'
'-x+1/2, y+1/2, -z+1/2'
'-x, -y, -z'
'x, -y, z-1/2'
'-x+1/2, -y+1/2, -z'
'x+1/2, -y+1/2, z-1/2'

loop_
_atom_site_label
_atom_site_type_symbol
_atom_site_fract_x
_atom_site_fract_y
_atom_site_fract_z
_atom_site_U_iso_or_equiv
_atom_site_adp_type
_atom_site_occupancy
_atom_site_symmetry_multiplicity
_atom_site_calc_flag
_atom_site_refinement_flags
Si1 Si 0.119412(19) 0.160945(18) 0.13019(2) 0.01240(9) Uani 1 1 d .
Si2 Si 0.168526(19) 0.252245(19) 0.20029(2) 0.01343(9) Uani 1 1 d .
N1 N 0.13171(6) 0.10844(6) 0.06958(7) 0.0136(2) Uani 1 1 d .
N2 N 0.03924(6) 0.13861(6) 0.08546(7) 0.0133(2) Uani 1 1 d .
N3 N 0.18318(6) 0.16902(5) 0.23552(7) 0.0137(2) Uani 1 1 d .
N4 N 0.14851(6) 0.30880(6) 0.24964(7) 0.0156(3) Uani 1 1 d .
N5 N 0.21210(6) 0.30837(6) 0.18375(8) 0.0161(3) Uani 1 1 d .
C1 C 0.17946(7) 0.05258(7) 0.09640(9) 0.0161(3) Uani 1 1 d .
C2 C 0.24749(7) 0.07178(8) 0.16788(10) 0.0249(4) Uani 1 1 d .
H2A H 0.2645 0.1063 0.1504 0.037 Uiso 1 1 calc R
H2B H 0.2761 0.0334 0.1860 0.037 Uiso 1 1 calc R
H2C H 0.2456 0.0880 0.2132 0.037 Uiso 1 1 calc R
C3 C 0.18752(8) 0.03131(7) 0.02796(10) 0.0197(3) Uani 1 1 d .
H3A H 0.1452 0.0180 -0.0204 0.030 Uiso 1 1 calc R
H3B H 0.2178 -0.0057 0.0470 0.030 Uiso 1 1 calc R
H3C H 0.2047 0.0681 0.0136 0.030 Uiso 1 1 calc R
C4 C 0.15711(8) -0.00689(7) 0.12244(10) 0.0222(3) Uani 1 1 d .
H4A H 0.1603 0.0036 0.1730 0.033 Uiso 1 1 calc R
H4B H 0.1849 -0.0447 0.1319 0.033 Uiso 1 1 calc R
H4C H 0.1119 -0.0175 0.0790 0.033 Uiso 1 1 calc R
C5 C 0.06633(7) 0.09346(7) -0.00588(9) 0.0147(3) Uani 1 1 d .
H5 H 0.0687 0.0482 -0.0235 0.018 Uiso 1 1 calc R
C6 C 0.04390(7) 0.13987(7) -0.08021(9) 0.0186(3) Uani 1 1 d .
C7 C 0.09509(8) 0.14435(8) -0.09977(10) 0.0241(4) Uani 1 1 d .
H7A H 0.0805 0.1754 -0.1448 0.036 Uiso 1 1 calc R
H7B H 0.1013 0.1010 -0.1158 0.036 Uiso 1 1 calc R
H7C H 0.1363 0.1595 -0.0512 0.036 Uiso 1 1 calc R
C8 C -0.01762(8) 0.11046(9) -0.15561(10) 0.0302(4) Uani 1 1 d .
H8A H -0.0308 0.1370 -0.2040 0.045 Uiso 1 1 calc R
H8B H -0.0527 0.1101 -0.1469 0.045 Uiso 1 1 calc R
H8C H -0.0087 0.0655 -0.1641 0.045 Uiso 1 1 calc R
C9 C 0.03023(9) 0.20966(8) -0.06607(11) 0.0273(4) Uani 1 1 d .
H9A H 0.0700 0.2286 -0.0187 0.041 Uiso 1 1 calc R
H9B H -0.0039 0.2089 -0.0556 0.041 Uiso 1 1 calc R
H9C H 0.0158 0.2363 -0.1148 0.041 Uiso 1 1 calc R
C10 C 0.01847(7) 0.09072(7) 0.01993(9) 0.0152(3) Uani 1 1 d .
H10A H -0.0260 0.1011 -0.0274 0.018 Uiso 1 1 calc R
H10B H 0.0181 0.0461 0.0396 0.018 Uiso 1 1 calc R
C11 C -0.01275(7) 0.16143(7) 0.09498(9) 0.0153(3) Uani 1 1 d .
C12 C -0.04815(8) 0.10260(8) 0.10112(10) 0.0230(3) Uani 1 1 d .
H12A H -0.0706 0.0781 0.0495 0.035 Uiso 1 1 calc R
H12B H -0.0799 0.1182 0.1118 0.035 Uiso 1 1 calc R
H12C H -0.0165 0.0739 0.1460 0.035 Uiso 1 1 calc R
C13 C -0.06300(7) 0.20449(8) 0.02264(10) 0.0226(3) Uani 1 1 d .
H13A H -0.0414 0.2435 0.0196 0.034 Uiso 1 1 calc R
H13B H -0.0969 0.2179 0.0306 0.034 Uiso 1 1 calc R
H13C H -0.0827 0.1795 -0.0284 0.034 Uiso 1 1 calc R
C14 C 0.01668(7) 0.20194(7) 0.17264(9) 0.0195(3) Uani 1 1 d .
H14A H 0.0456 0.1743 0.2204 0.029 Uiso 1 1 calc R
H14B H -0.0181 0.2193 0.1767 0.029 Uiso 1 1 calc R
H14C H 0.0415 0.2385 0.1709 0.029 Uiso 1 1 calc R
C15 C 0.22348(7) 0.12927(7) 0.30727(9) 0.0152(3) Uani 1 1 d .
C16 C 0.19814(7) 0.07539(7) 0.32511(9) 0.0158(3) Uani 1 1 d .
C17 C 0.12715(7) 0.05675(7) 0.27355(9) 0.0193(3) Uani 1 1 d .
H17A H 0.1226 0.0102 0.2819 0.029 Uiso 1 1 calc R
H17B H 0.1094 0.0644 0.2156 0.029 Uiso 1 1 calc R
H17C H 0.1033 0.0835 0.2896 0.029 Uiso 1 1 calc R
C18 C 0.23961(8) 0.03815(7) 0.39554(9) 0.0183(3) Uani 1 1 d .
H18 H 0.2222 0.0014 0.4064 0.022 Uiso 1 1 calc R
C19 C 0.30480(8) 0.05250(7) 0.44991(9) 0.0187(3) Uani 1 1 d .
C20 C 0.34843(8) 0.01188(8) 0.52560(10) 0.0255(4) Uani 1 1 d .
H20A H 0.3746 -0.0177 0.5161 0.038 Uiso 1 1 calc R
H20B H 0.3218 -0.0139 0.5381 0.038 Uiso 1 1 calc R
H20C H 0.3773 0.0409 0.5719 0.038 Uiso 1 1 calc R
C21 C 0.32887(8) 0.10647(7) 0.43155(9) 0.0185(3) Uani 1 1 d .
H21 H 0.3735 0.1177 0.4681 0.022 Uiso 1 1 calc R
C22 C 0.28999(7) 0.14441(7) 0.36182(9) 0.0173(3) Uani 1 1 d .
C23 C 0.32019(8) 0.20097(8) 0.34585(10) 0.0246(4) Uani 1 1 d .
H23A H 0.3160 0.1938 0.2940 0.037 Uiso 1 1 calc R
H23B H 0.3663 0.2043 0.3906 0.037 Uiso 1 1 calc R
H23C H 0.2979 0.2417 0.3425 0.037 Uiso 1 1 calc R
C24 C 0.16365(8) 0.30829(7) 0.33488(9) 0.0193(3) Uani 1 1 d .
C25 C 0.17043(8) 0.23845(7) 0.36687(9) 0.0196(3) Uani 1 1 d .
H25A H 0.1327 0.2124 0.3261 0.029 Uiso 1 1 calc R
H25B H 0.1729 0.2396 0.4181 0.029 Uiso 1 1 calc R
H25C H 0.2101 0.2185 0.3769 0.029 Uiso 1 1 calc R
C26 C 0.10897(9) 0.34139(8) 0.33618(10) 0.0258(4) Uani 1 1 d .
H26A H 0.1051 0.3873 0.3194 0.039 Uiso 1 1 calc R
H26B H 0.1190 0.3394 0.3917 0.039 Uiso 1 1 calc R
H26C H 0.0679 0.3186 0.2982 0.039 Uiso 1 1 calc R
C27 C 0.22822(9) 0.34339(8) 0.39677(10) 0.0298(4) Uani 1 1 d .
H27A H 0.2637 0.3220 0.3973 0.045 Uiso 1 1 calc R
H27B H 0.2368 0.3410 0.4516 0.045 Uiso 1 1 calc R
H27C H 0.2252 0.3895 0.3808 0.045 Uiso 1 1 calc R
C28 C 0.15120(7) 0.37572(7) 0.22019(10) 0.0180(3) Uani 1 1 d .
H28 H 0.1621 0.4072 0.2651 0.022 Uiso 1 1 calc R
C29 C 0.08698(8) 0.40106(7) 0.14087(10) 0.0207(3) Uani 1 1 d .
C30 C 0.03019(8) 0.39967(8) 0.15057(11) 0.0292(4) Uani 1 1 d .
H30A H -0.0091 0.4161 0.1003 0.044 Uiso 1 1 calc R
H30B H 0.0404 0.4275 0.1969 0.044 Uiso 1 1 calc R
H30C H 0.0229 0.3545 0.1607 0.044 Uiso 1 1 calc R
C31 C 0.09758(9) 0.47302(8) 0.12792(11) 0.0309(4) Uani 1 1 d .
H31A H 0.1312 0.4754 0.1168 0.046 Uiso 1 1 calc R
H31B H 0.1114 0.4983 0.1774 0.046 Uiso 1 1 calc R
H31C H 0.0569 0.4912 0.0813 0.046 Uiso 1 1 calc R
C32 C 0.06628(8) 0.36188(8) 0.06370(10) 0.0260(4) Uani 1 1 d .
H32A H 0.0581 0.3162 0.0709 0.039 Uiso 1 1 calc R
H32B H 0.1010 0.3634 0.0543 0.039 Uiso 1 1 calc R
H32C H 0.0265 0.3809 0.0165 0.039 Uiso 1 1 calc R
C33 C 0.21014(8) 0.37364(7) 0.21451(10) 0.0196(3) Uani 1 1 d .
H33A H 0.2062 0.4082 0.1767 0.024 Uiso 1 1 calc R
H33B H 0.2506 0.3814 0.2692 0.024 Uiso 1 1 calc R
C34 C 0.24785(7) 0.30546(7) 0.14414(10) 0.0198(3) Uani 1 1 d .
C35 C 0.31677(8) 0.33256(9) 0.20340(11) 0.0294(4) Uani 1 1 d .
H35A H 0.3144 0.3795 0.2121 0.044 Uiso 1 1 calc R
H35B H 0.3422 0.3260 0.1801 0.044 Uiso 1 1 calc R
H35C H 0.3377 0.3094 0.2559 0.044 Uiso 1 1 calc R
C36 C 0.21384(9) 0.34526(8) 0.06418(11) 0.0292(4) Uani 1 1 d .
H36A H 0.1717 0.3252 0.0238 0.044 Uiso 1 1 calc R
H36B H 0.2410 0.3455 0.0426 0.044 Uiso 1 1 calc R
H36C H 0.2072 0.3904 0.0751 0.044 Uiso 1 1 calc R
C37 C 0.25235(8) 0.23510(8) 0.12288(10) 0.0231(3) Uani 1 1 d .
H37A H 0.2784 0.2094 0.1734 0.035 Uiso 1 1 calc R
H37B H 0.2729 0.2341 0.0928 0.035 Uiso 1 1 calc R
H37C H 0.2086 0.2163 0.0888 0.035 Uiso 1 1 calc R

loop_
_atom_site_aniso_label
_atom_site_aniso_U_11
_atom_site_aniso_U_22
_atom_site_aniso_U_33
_atom_site_aniso_U_23
_atom_site_aniso_U_13
_atom_site_aniso_U_12
Si1 0.01286(19) 0.01313(18) 0.0121(2) -0.00121(15) 0.00759(17) -0.00150(15)
Si2 0.0145(2) 0.01348(18) 0.0135(2) -0.00134(15) 0.00859(17) -0.00290(15)
N1 0.0116(6) 0.0150(6) 0.0132(6) -0.0024(5) 0.0064(5) 0.0005(5)
N2 0.0127(6) 0.0151(6) 0.0137(6) -0.0045(5) 0.0084(5) -0.0026(5)
N3 0.0146(6) 0.0136(6) 0.0115(6) -0.0006(5) 0.0066(5) -0.0026(5)
N4 0.0204(7) 0.0133(6) 0.0154(6) -0.0027(5) 0.0114(6) -0.0035(5)
N5 0.0182(6) 0.0144(6) 0.0198(7) -0.0019(5) 0.0131(6) -0.0037(5)
C1 0.0151(7) 0.0171(7) 0.0167(8) -0.0008(6) 0.0093(6) 0.0028(6)
C2 0.0162(8) 0.0303(9) 0.0237(9) -0.0046(7) 0.0085(7) 0.0061(7)
C3 0.0202(8) 0.0215(7) 0.0213(8) -0.0004(6) 0.0141(7) 0.0035(6)
C4 0.0259(9) 0.0203(8) 0.0244(9) 0.0049(6) 0.0165(8) 0.0054(6)
C5 0.0146(7) 0.0160(7) 0.0132(7) -0.0026(5) 0.0077(6) -0.0007(5)
C6 0.0173(8) 0.0247(8) 0.0147(8) 0.0006(6) 0.0096(7) 0.0016(6)
C7 0.0259(9) 0.0327(9) 0.0188(8) 0.0035(7) 0.0156(8) 0.0031(7)
C8 0.0231(9) 0.0458(11) 0.0144(8) 0.0019(7) 0.0061(7) 0.0007(8)
C9 0.0392(10) 0.0260(8) 0.0262(9) 0.0095(7) 0.0243(9) 0.0104(7)
C10 0.0150(7) 0.0161(7) 0.0148(7) -0.0039(6) 0.0086(6) -0.0028(6)
C11 0.0144(7) 0.0185(7) 0.0155(7) -0.0023(6) 0.0099(6) -0.0012(6)
C12 0.0233(8) 0.0243(8) 0.0307(9) -0.0059(7) 0.0207(8) -0.0057(7)
C13 0.0181(8) 0.0293(8) 0.0215(9) 0.0006(7) 0.0119(7) 0.0054(6)
C14 0.0189(8) 0.0224(8) 0.0215(8) -0.0053(6) 0.0139(7) -0.0011(6)
C15 0.0201(8) 0.0134(6) 0.0118(7) -0.0019(5) 0.0088(6) 0.0004(6)
C16 0.0182(7) 0.0167(7) 0.0149(7) -0.0034(6) 0.0108(7) -0.0008(6)
C17 0.0212(8) 0.0198(7) 0.0177(8) 0.0003(6) 0.0115(7) -0.0027(6)
C18 0.0259(8) 0.0149(7) 0.0180(8) -0.0007(6) 0.0147(7) -0.0001(6)
C19 0.0233(8) 0.0176(7) 0.0132(8) -0.0008(6) 0.0090(7) 0.0037(6)
C20 0.0298(9) 0.0218(8) 0.0177(8) 0.0016(6) 0.0090(8) 0.0017(7)
C21 0.0175(7) 0.0197(7) 0.0142(8) -0.0040(6) 0.0064(6) -0.0012(6)
C22 0.0199(8) 0.0171(7) 0.0148(8) -0.0022(6) 0.0097(7) -0.0015(6)
C23 0.0170(8) 0.0285(8) 0.0187(8) 0.0008(7) 0.0042(7) -0.0085(7)
C24 0.0250(8) 0.0193(7) 0.0170(8) -0.0045(6) 0.0138(7) -0.0051(6)
C25 0.0248(8) 0.0218(8) 0.0144(8) -0.0021(6) 0.0123(7) -0.0020(6)
C26 0.0393(10) 0.0231(8) 0.0243(9) -0.0022(7) 0.0237(8) 0.0027(7)
C27 0.0349(10) 0.0313(9) 0.0187(9) -0.0071(7) 0.0125(8) -0.0144(8)
C28 0.0231(8) 0.0124(7) 0.0208(8) -0.0035(6) 0.0138(7) -0.0043(6)
C29 0.0249(8) 0.0164(7) 0.0224(8) 0.0003(6) 0.0143(7) 0.0001(6)
C30 0.0284(9) 0.0293(9) 0.0310(10) 0.0036(7) 0.0173(8) 0.0055(7)
C31 0.0359(10) 0.0181(8) 0.0336(10) 0.0057(7) 0.0165(9) 0.0016(7)
C32 0.0272(9) 0.0245(8) 0.0225(9) 0.0005(7) 0.0117(8) 0.0032(7)
C33 0.0223(8) 0.0144(7) 0.0236(9) -0.0033(6) 0.0137(7) -0.0065(6)
C34 0.0205(8) 0.0233(8) 0.0200(8) -0.0004(6) 0.0141(7) -0.0054(6)
C35 0.0244(9) 0.0358(9) 0.0351(10) -0.0053(8) 0.0211(8) -0.0095(7)
C36 0.0373(10) 0.0297(9) 0.0297(10) 0.0050(7) 0.0244(9) -0.0007(8)
C37 0.0253(9) 0.0269(8) 0.0264(9) -0.0007(7) 0.0201(8) -0.0016(7)

loop_
_atom_type_symbol
_atom_type_description
_atom_type_scat_dispersion_real
_atom_type_scat_dispersion_imag
_atom_type_scat_source
C C 0.0033 0.0016 'International Tables Vol C Tables 4.2.6.8 and 6.1.1.4'
H H 0.0000 0.0000 'International Tables Vol C Tables 4.2.6.8 and 6.1.1.4'
N N 0.0061 0.0033 'International Tables Vol C Tables 4.2.6.8 and 6.1.1.4'
Si Si 0.0817 0.0704 'International Tables Vol C Tables 4.2.6.8 and 6.1.1.4'

loop_
_geom_angle_atom_site_label_1
_geom_angle_atom_site_label_2
_geom_angle_atom_site_label_3
_geom_angle
N2 Si1 N1 94.91(6)
N2 Si1 N3 129.50(6)
N1 Si1 N3 118.10(6)
N2 Si1 Si2 127.53(4)
N1 Si1 Si2 133.39(4)
N3 Si1 Si2 51.65(4)
N5 Si2 N4 94.29(6)
N5 Si2 N3 133.45(6)
N4 Si2 N3 117.78(6)
N5 Si2 Si1 128.17(5)
N4 Si2 Si1 131.77(5)
N3 Si2 Si1 51.02(4)
C5 N1 C1 113.31(11)
C5 N1 Si1 107.12(9)
C1 N1 Si1 128.71(10)
C10 N2 C11 115.00(11)
C10 N2 Si1 111.03(9)
C11 N2 Si1 133.75(9)
C15 N3 Si1 140.25(9)
C15 N3 Si2 142.41(10)
Si1 N3 Si2 77.33(5)
C28 N4 C24 113.76(11)
C28 N4 Si2 107.08(9)
C24 N4 Si2 130.34(10)
C33 N5 C34 115.03(11)
C33 N5 Si2 110.44(9)
C34 N5 Si2 134.49(10)
N1 C1 C2 112.07(12)
N1 C1 C3 111.79(12)
C2 C1 C3 105.07(12)
N1 C1 C4 110.48(12)
C2 C1 C4 108.38(13)
C3 C1 C4 108.84(12)
C1 C2 H2A 109.5
C1 C2 H2B 109.5
H2A C2 H2B 109.5
C1 C2 H2C 109.5
H2A C2 H2C 109.5
H2B C2 H2C 109.5
C1 C3 H3A 109.5
C1 C3 H3B 109.5
H3A C3 H3B 109.5
C1 C3 H3C 109.5
H3A C3 H3C 109.5
H3B C3 H3C 109.5
C1 C4 H4A 109.5
C1 C4 H4B 109.5
H4A C4 H4B 109.5
C1 C4 H4C 109.5
H4A C4 H4C 109.5
H4B C4 H4C 109.5
N1 C5 C10 106.78(11)
N1 C5 C6 115.20(11)
C10 C5 C6 113.58(12)
N1 C5 H5 106.9
C10 C5 H5 106.9
C6 C5 H5 106.9
C9 C6 C7 107.12(13)
C9 C6 C8 109.81(13)
C7 C6 C8 107.23(13)
C9 C6 C5 113.05(12)
C7 C6 C5 111.49(12)
C8 C6 C5 107.99(12)
C6 C7 H7A 109.5
C6 C7 H7B 109.5
H7A C7 H7B 109.5
C6 C7 H7C 109.5
H7A C7 H7C 109.5
H7B C7 H7C 109.5
C6 C8 H8A 109.5
C6 C8 H8B 109.5
H8A C8 H8B 109.5
C6 C8 H8C 109.5
H8A C8 H8C 109.5
H8B C8 H8C 109.5
C6 C9 H9A 109.5
C6 C9 H9B 109.5
H9A C9 H9B 109.5
C6 C9 H9C 109.5
H9A C9 H9C 109.5
H9B C9 H9C 109.5
N2 C10 C5 108.38(11)
N2 C10 H10A 110.0
C5 C10 H10A 110.0
N2 C10 H10B 110.0
C5 C10 H10B 110.0
H10A C10 H10B 108.4
N2 C11 C14 109.85(11)
N2 C11 C12 110.24(11)
C14 C11 C12 108.51(12)
N2 C11 C13 111.87(12)
C14 C11 C13 107.77(12)
C12 C11 C13 108.50(13)
C11 C12 H12A 109.5
C11 C12 H12B 109.5
H12A C12 H12B 109.5
C11 C12 H12C 109.5
H12A C12 H12C 109.5
H12B C12 H12C 109.5
C11 C13 H13A 109.5
C11 C13 H13B 109.5
H13A C13 H13B 109.5
C11 C13 H13C 109.5
H13A C13 H13C 109.5
H13B C13 H13C 109.5
C11 C14 H14A 109.5
C11 C14 H14B 109.5
H14A C14 H14B 109.5
C11 C14 H14C 109.5
H14A C14 H14C 109.5
H14B C14 H14C 109.5
C16 C15 C22 118.61(13)
C16 C15 N3 121.62(13)
C22 C15 N3 119.77(13)
C18 C16 C15 119.25(14)
C18 C16 C17 117.51(13)
C15 C16 C17 123.19(13)
C16 C17 H17A 109.5
C16 C17 H17B 109.5
H17A C17 H17B 109.5
C16 C17 H17C 109.5
H17A C17 H17C 109.5
H17B C17 H17C 109.5
C19 C18 C16 122.91(14)
C19 C18 H18 118.5
C16 C18 H18 118.5
C18 C19 C21 116.96(14)
C18 C19 C20 121.96(14)
C21 C19 C20 121.08(14)
C19 C20 H20A 109.5
C19 C20 H20B 109.5
H20A C20 H20B 109.5
C19 C20 H20C 109.5
H20A C20 H20C 109.5
H20B C20 H20C 109.5
C22 C21 C19 122.38(14)
C22 C21 H21 118.8
C19 C21 H21 118.8
C21 C22 C15 119.86(14)
C21 C22 C23 118.92(14)
C15 C22 C23 121.22(13)
C22 C23 H23A 109.5
C22 C23 H23B 109.5
H23A C23 H23B 109.5
C22 C23 H23C 109.5
H23A C23 H23C 109.5
H23B C23 H23C 109.5
N4 C24 C25 111.66(12)
N4 C24 C26 110.54(13)
C25 C24 C26 107.19(12)
N4 C24 C27 112.11(12)
C25 C24 C27 106.36(13)
C26 C24 C27 108.75(13)
C24 C25 H25A 109.5
C24 C25 H25B 109.5
H25A C25 H25B 109.5
C24 C25 H25C 109.5
H25A C25 H25C 109.5
H25B C25 H25C 109.5
C24 C26 H26A 109.5
C24 C26 H26B 109.5
H26A C26 H26B 109.5
C24 C26 H26C 109.5
H26A C26 H26C 109.5
H26B C26 H26C 109.5
C24 C27 H27A 109.5
C24 C27 H27B 109.5
H27A C27 H27B 109.5
C24 C27 H27C 109.5
H27A C27 H27C 109.5
H27B C27 H27C 109.5
N4 C28 C33 104.89(11)
N4 C28 C29 116.39(12)
C33 C28 C29 114.53(13)
N4 C28 H28 106.8
C33 C28 H28 106.8
C29 C28 H28 106.8
C30 C29 C32 107.37(13)
C30 C29 C31 107.20(13)
C32 C29 C31 108.99(14)
C30 C29 C28 111.27(13)
C32 C29 C28 113.91(12)
C31 C29 C28 107.87(13)
C29 C30 H30A 109.5
C29 C30 H30B 109.5
H30A C30 H30B 109.5
C29 C30 H30C 109.5
H30A C30 H30C 109.5
H30B C30 H30C 109.5
C29 C31 H31A 109.5
C29 C31 H31B 109.5
H31A C31 H31B 109.5
C29 C31 H31C 109.5
H31A C31 H31C 109.5
H31B C31 H31C 109.5
C29 C32 H32A 109.5
C29 C32 H32B 109.5
H32A C32 H32B 109.5
C29 C32 H32C 109.5
H32A C32 H32C 109.5
H32B C32 H32C 109.5
N5 C33 C28 108.06(11)
N5 C33 H33A 110.1
C28 C33 H33A 110.1
N5 C33 H33B 110.1
C28 C33 H33B 110.1
H33A C33 H33B 108.4
N5 C34 C37 110.14(12)
N5 C34 C35 109.21(13)
C37 C34 C35 109.05(13)
N5 C34 C36 112.00(13)
C37 C34 C36 107.37(13)
C35 C34 C36 109.00(13)
C34 C35 H35A 109.5
C34 C35 H35B 109.5
H35A C35 H35B 109.5
C34 C35 H35C 109.5
H35A C35 H35C 109.5
H35B C35 H35C 109.5
C34 C36 H36A 109.5
C34 C36 H36B 109.5
H36A C36 H36B 109.5
C34 C36 H36C 109.5
H36A C36 H36C 109.5
H36B C36 H36C 109.5
C34 C37 H37A 109.5
C34 C37 H37B 109.5
H37A C37 H37B 109.5
C34 C37 H37C 109.5
H37A C37 H37C 109.5
H37B C37 H37C 109.5

loop_
_geom_bond_atom_site_label_1
_geom_bond_atom_site_label_2
_geom_bond_distance
Si1 N2 1.7272(12)
Si1 N1 1.7561(12)
Si1 N3 1.7757(12)
Si1 Si2 2.2286(6)
Si2 N5 1.7292(12)
Si2 N4 1.7533(12)
Si2 N3 1.7913(12)
N1 C5 1.4931(18)
N1 C1 1.5100(18)
N2 C10 1.4630(17)
N2 C11 1.4832(18)
N3 C15 1.4384(18)
N4 C28 1.4989(18)
N4 C24 1.5036(19)
N5 C33 1.4746(18)
N5 C34 1.4804(19)
C1 C2 1.523(2)
C1 C3 1.536(2)
C1 C4 1.538(2)
C2 H2A 0.9800
C2 H2B 0.9800
C2 H2C 0.9800
C3 H3A 0.9800
C3 H3B 0.9800
C3 H3C 0.9800
C4 H4A 0.9800
C4 H4B 0.9800
C4 H4C 0.9800
C5 C10 1.538(2)
C5 C6 1.561(2)
C5 H5 1.0000
C6 C9 1.524(2)
C6 C7 1.528(2)
C6 C8 1.534(2)
C7 H7A 0.9800
C7 H7B 0.9800
C7 H7C 0.9800
C8 H8A 0.9800
C8 H8B 0.9800
C8 H8C 0.9800
C9 H9A 0.9800
C9 H9B 0.9800
C9 H9C 0.9800
C10 H10A 0.9900
C10 H10B 0.9900
C11 C14 1.518(2)
C11 C12 1.533(2)
C11 C13 1.537(2)
C12 H12A 0.9800
C12 H12B 0.9800
C12 H12C 0.9800
C13 H13A 0.9800
C13 H13B 0.9800
C13 H13C 0.9800
C14 H14A 0.9800
C14 H14B 0.9800
C14 H14C 0.9800
C15 C16 1.406(2)
C15 C22 1.410(2)
C16 C18 1.399(2)
C16 C17 1.508(2)
C17 H17A 0.9800
C17 H17B 0.9800
C17 H17C 0.9800
C18 C19 1.381(2)
C18 H18 0.9500
C19 C21 1.395(2)
C19 C20 1.507(2)
C20 H20A 0.9800
C20 H20B 0.9800
C20 H20C 0.9800
C21 C22 1.389(2)
C21 H21 0.9500
C22 C23 1.503(2)
C23 H23A 0.9800
C23 H23B 0.9800
C23 H23C 0.9800
C24 C25 1.528(2)
C24 C26 1.532(2)
C24 C27 1.541(2)
C25 H25A 0.9800
C25 H25B 0.9800
C25 H25C 0.9800
C26 H26A 0.9800
C26 H26B 0.9800
C26 H26C 0.9800
C27 H27A 0.9800
C27 H27B 0.9800
C27 H27C 0.9800
C28 C33 1.533(2)
C28 C29 1.567(2)
C28 H28 1.0000
C29 C30 1.530(2)
C29 C32 1.530(2)
C29 C31 1.537(2)
C30 H30A 0.9800
C30 H30B 0.9800
C30 H30C 0.9800
C31 H31A 0.9800
C31 H31B 0.9800
C31 H31C 0.9800
C32 H32A 0.9800
C32 H32B 0.9800
C32 H32C 0.9800
C33 H33A 0.9900
C33 H33B 0.9900
C34 C37 1.516(2)
C34 C35 1.535(2)
C34 C36 1.537(2)
C35 H35A 0.9800
C35 H35B 0.9800
C35 H35C 0.9800
C36 H36A 0.9800
C36 H36B 0.9800
C36 H36C 0.9800
C37 H37A 0.9800
C37 H37B 0.9800
C37 H37C 0.9800

loop_
_geom_torsion_atom_site_label_1
_geom_torsion_atom_site_label_2
_geom_torsion_atom_site_label_3
_geom_torsion_atom_site_label_4
_geom_torsion
N2 Si1 Si2 N5 -126.19(8)
N1 Si1 Si2 N5 24.79(9)
N3 Si1 Si2 N5 119.29(8)
N2 Si1 Si2 N4 19.86(9)
N1 Si1 Si2 N4 170.84(8)
N3 Si1 Si2 N4 -94.66(8)
N2 Si1 Si2 N3 114.52(8)
N1 Si1 Si2 N3 -94.50(8)
N2 Si1 N1 C5 21.66(9)
N3 Si1 N1 C5 161.97(8)
Si2 Si1 N1 C5 -135.62(8)
N2 Si1 N1 C1 -119.38(12)
N3 Si1 N1 C1 20.94(14)
Si2 Si1 N1 C1 83.34(13)
N1 Si1 N2 C10 -1.63(10)
N3 Si1 N2 C10 -134.74(9)
Si2 Si1 N2 C10 157.65(8)
N1 Si1 N2 C11 -175.74(13)
N3 Si1 N2 C11 51.16(16)
Si2 Si1 N2 C11 -16.46(16)
N2 Si1 N3 C15 69.82(17)
N1 Si1 N3 C15 -54.63(17)
Si2 Si1 N3 C15 -179.42(18)
N2 Si1 N3 Si2 -110.75(7)
N1 Si1 N3 Si2 124.79(6)
N5 Si2 N3 C15 70.22(19)
N4 Si2 N3 C15 -57.77(18)
Si1 Si2 N3 C15 179.39(19)
N5 Si2 N3 Si1 -109.18(8)
N4 Si2 N3 Si1 122.83(6)
N5 Si2 N4 C28 24.55(10)
N3 Si2 N4 C28 169.54(9)
Si1 Si2 N4 C28 -129.33(8)
N5 Si2 N4 C24 -119.92(13)
N3 Si2 N4 C24 25.07(15)
Si1 Si2 N4 C24 86.20(13)
N4 Si2 N5 C33 -1.78(11)
N3 Si2 N5 C33 -137.41(10)
Si1 Si2 N5 C33 153.53(8)
N4 Si2 N5 C34 -179.35(14)
N3 Si2 N5 C34 45.01(18)
Si1 Si2 N5 C34 -24.04(17)
C5 N1 C1 C2 173.92(12)
Si1 N1 C1 C2 -46.95(17)
C5 N1 C1 C3 56.26(15)
Si1 N1 C1 C3 -164.61(10)
C5 N1 C1 C4 -65.11(15)
Si1 N1 C1 C4 74.01(15)
C1 N1 C5 C10 113.15(12)
Si1 N1 C5 C10 -34.56(12)
C1 N1 C5 C6 -119.72(13)
Si1 N1 C5 C6 92.58(12)
N1 C5 C6 C9 -68.13(16)
C10 C5 C6 C9 55.49(17)
N1 C5 C6 C7 52.63(16)
C10 C5 C6 C7 176.24(12)
N1 C5 C6 C8 170.18(12)
C10 C5 C6 C8 -66.20(15)
C11 N2 C10 C5 156.89(12)
Si1 N2 C10 C5 -18.41(14)
N1 C5 C10 N2 33.98(14)
C6 C5 C10 N2 -94.11(14)
C10 N2 C11 C14 170.93(12)
Si1 N2 C11 C14 -15.14(19)
C10 N2 C11 C12 51.40(16)
Si1 N2 C11 C12 -134.67(13)
C10 N2 C11 C13 -69.43(15)
Si1 N2 C11 C13 104.50(15)
Si1 N3 C15 C16 -40.7(2)
Si2 N3 C15 C16 140.25(14)
Si1 N3 C15 C22 139.74(14)
Si2 N3 C15 C22 -39.3(2)
C22 C15 C16 C18 -0.8(2)
N3 C15 C16 C18 179.66(13)
C22 C15 C16 C17 176.78(13)
N3 C15 C16 C17 -2.8(2)
C15 C16 C18 C19 1.2(2)
C17 C16 C18 C19 -176.49(14)
C16 C18 C19 C21 -0.6(2)
C16 C18 C19 C20 179.67(14)
C18 C19 C21 C22 -0.4(2)
C20 C19 C21 C22 179.31(14)
C19 C21 C22 C15 0.8(2)
C19 C21 C22 C23 -178.81(14)
C16 C15 C22 C21 -0.2(2)
N3 C15 C22 C21 179.39(13)
C16 C15 C22 C23 179.42(14)
N3 C15 C22 C23 -1.0(2)
C28 N4 C24 C25 -171.34(12)
Si2 N4 C24 C25 -28.70(18)
C28 N4 C24 C26 69.43(15)
Si2 N4 C24 C26 -147.94(11)
C28 N4 C24 C27 -52.10(17)
Si2 N4 C24 C27 90.53(15)
C24 N4 C28 C33 112.00(13)
Si2 N4 C28 C33 -39.05(13)
C24 N4 C28 C29 -120.30(14)
Si2 N4 C28 C29 88.64(13)
N4 C28 C29 C30 55.47(17)
C33 C28 C29 C30 178.28(12)
N4 C28 C29 C32 -66.07(17)
C33 C28 C29 C32 56.73(17)
N4 C28 C29 C31 172.80(13)
C33 C28 C29 C31 -64.40(16)
C34 N5 C33 C28 157.02(12)
Si2 N5 C33 C28 -21.07(15)
N4 C28 C33 N5 38.24(15)
C29 C28 C33 N5 -90.58(14)
C33 N5 C34 C37 174.32(13)
Si2 N5 C34 C37 -8.2(2)
C33 N5 C34 C35 54.59(17)
Si2 N5 C34 C35 -127.92(14)
C33 N5 C34 C36 -66.26(16)
Si2 N5 C34 C36 111.24(15)

loop_
_platon_squeeze_void_nr
_platon_squeeze_void_average_x
_platon_squeeze_void_average_y
_platon_squeeze_void_average_z
_platon_squeeze_void_volume
_platon_squeeze_void_count_electrons
_platon_squeeze_void_content
1 0.500 0.123 0.250 239 60 ' '
2 1.000 0.623 0.250 239 60 ' '
3 1.000 0.377 0.750 239 60 ' '
4 0.500 0.877 0.750 239 60 ' '
